data_4325240
loop_
_publ_author_name
'Jessie L. Brown'
'Charles C. Mokhtarzadeh'
'Jeremie M. Lever'
'Guang Wu'
'Trevor W. Hayton'

_publ_section_title
;
 Facile Reduction of a Uranyl(VI) \b-Ketoiminate Complex to U(IV) Upon Oxo
 Silylation
;
_journal_name_full 'Inorganic Chemistry'
_journal_page_first 5105
_journal_page_last 5112
_journal_paper_doi 10.1021/ic200387n
_journal_volume 50
_journal_year 2011
_chemical_formula_sum 'C22 H50 I4 O6 Si2 U'
_chemical_formula_weight 1212.43
_chemical_name_systematic
; 
 Uranium(IV) monoiodotetrakis(tetrahydrofuran)bistrimethylsilyloxide Triiodide 
;
_space_group_IT_number 2
_symmetry_cell_setting triclinic
_symmetry_space_group_name_Hall '-P 1'
_symmetry_space_group_name_H-M 'P -1'
_atom_sites_solution_hydrogens geom
_atom_sites_solution_primary direct
_atom_sites_solution_secondary difmap
_audit_creation_method SHELXL-97
_cell_angle_alpha 89.944(6)
_cell_angle_beta 74.313(6)
_cell_angle_gamma 89.970(6)
_cell_formula_units_Z 2
_cell_length_a 9.519(4)
_cell_length_b 12.725(5)
_cell_length_c 16.355(6)
_cell_measurement_temperature 150(2)
_cell_volume 1907.3(13)
_computing_structure_refinement 'SHELXL-97 (Sheldrick, 1997)'
_computing_structure_solution 'SHELXS-97 (Sheldrick, 1990)'
_diffrn_ambient_temperature 150(2)
_diffrn_measured_fraction_theta_full 0.978
_diffrn_measured_fraction_theta_max 0.978
_diffrn_measurement_device_type 'ccd area detector'
_diffrn_measurement_method 'omega scan'
_diffrn_radiation_monochromator graphite
_diffrn_radiation_source 'fine-focus sealed tube'
_diffrn_radiation_type MoK\a
_diffrn_radiation_wavelength 0.71073
_diffrn_reflns_av_R_equivalents 0.0803
_diffrn_reflns_av_sigmaI/netI 0.1023
_diffrn_reflns_limit_h_max 11
_diffrn_reflns_limit_h_min -11
_diffrn_reflns_limit_k_max 15
_diffrn_reflns_limit_k_min -15
_diffrn_reflns_limit_l_max 20
_diffrn_reflns_limit_l_min -20
_diffrn_reflns_number 16397
_diffrn_reflns_theta_full 26.37
_diffrn_reflns_theta_max 26.37
_diffrn_reflns_theta_min 1.29
_exptl_absorpt_coefficient_mu 7.583
_exptl_absorpt_correction_T_max 0.443
_exptl_absorpt_correction_T_min 0.178
_exptl_absorpt_correction_type empirical
_exptl_absorpt_process_details 'psi scan'
_exptl_crystal_colour orange
_exptl_crystal_density_diffrn 2.111
_exptl_crystal_description block
_exptl_crystal_F_000 1124
_exptl_crystal_size_max 0.2
_exptl_crystal_size_mid 0.1
_exptl_crystal_size_min 0.05
_refine_diff_density_max 1.869
_refine_diff_density_min -2.275
_refine_diff_density_rms 0.253
_refine_ls_extinction_method none
_refine_ls_goodness_of_fit_ref 0.973
_refine_ls_hydrogen_treatment constr
_refine_ls_matrix_type full
_refine_ls_number_parameters 312
_refine_ls_number_reflns 7615
_refine_ls_number_restraints 0
_refine_ls_restrained_S_all 0.973
_refine_ls_R_factor_all 0.0919
_refine_ls_R_factor_gt 0.0483
_refine_ls_shift/su_max 0.003
_refine_ls_shift/su_mean 0.000
_refine_ls_structure_factor_coef Fsqd
_refine_ls_weighting_details 'calc w=1/[\s^2^(Fo^2^)+(0.0487P)^2^+0.0000P] where P=(Fo^2^+2Fc^2^)/3'
_refine_ls_weighting_scheme calc
_refine_ls_wR_factor_gt 0.1050
_refine_ls_wR_factor_ref 0.1224
_reflns_number_gt 4845
_reflns_number_total 7615
_reflns_threshold_expression >2sigma(I)
_cod_data_source_file ic200387n_si_001_4.cif
_cod_data_source_block Complex_5
_cod_original_cell_volume 1907.3(12)
_cod_database_code 4325240

loop_
_symmetry_equiv_pos_as_xyz
'x, y, z'
'-x, -y, -z'

loop_
_atom_site_label
_atom_site_type_symbol
_atom_site_fract_x
_atom_site_fract_y
_atom_site_fract_z
_atom_site_U_iso_or_equiv
_atom_site_adp_type
_atom_site_occupancy
_atom_site_symmetry_multiplicity
_atom_site_calc_flag
_atom_site_refinement_flags
Si1 Si 0.6378(3) 0.2502(2) 0.08010(18) 0.0278(7) Uani 1 1 d .
Si2 Si 0.1120(3) 0.2502(2) 0.51064(18) 0.0278(7) Uani 1 1 d .
U1 U 0.37141(4) 0.25002(3) 0.29378(2) 0.02132(12) Uani 1 1 d .
O2 O 0.2174(7) 0.2502(5) 0.4114(4) 0.0259(16) Uani 1 1 d .
O1 O 0.5055(7) 0.2500(5) 0.1712(4) 0.0236(15) Uani 1 1 d .
I4 I -0.19921(8) 0.25000(6) 0.77507(5) 0.0367(2) Uani 1 1 d .
I3 I 0.04996(8) 0.25002(6) 0.85048(4) 0.03649(19) Uani 1 1 d .
I2 I 0.29266(11) 0.25025(11) 0.92347(6) 0.0873(4) Uani 1 1 d .
O5 O 0.2007(7) 0.1379(5) 0.2418(5) 0.0312(17) Uani 1 1 d .
O6 O 0.4254(8) 0.0621(5) 0.3092(5) 0.0392(19) Uani 1 1 d .
O4 O 0.2010(8) 0.3626(5) 0.2423(4) 0.0314(17) Uani 1 1 d .
O3 O 0.4249(8) 0.4386(5) 0.3086(5) 0.041(2) Uani 1 1 d .
C13 C 0.0914(12) 0.4521(9) 0.1499(8) 0.046(3) Uani 1 1 d .
C12 C -0.0120(12) 0.4559(10) 0.2395(8) 0.051(3) Uani 1 1 d .
C19 C 0.3749(16) 0.0053(10) 0.3885(11) 0.086(6) Uani 1 1 d .
H19A H 0.2692 0.0026 0.4062 0.104 Uiso 1 1 calc R
H19B H 0.4090 0.0388 0.4328 0.104 Uiso 1 1 calc R
C20 C 0.4375(16) -0.1028(9) 0.3709(9) 0.062(4) Uani 1 1 d .
H20A H 0.4529 -0.1345 0.4217 0.074 Uiso 1 1 calc R
H20B H 0.3748 -0.1479 0.3485 0.074 Uiso 1 1 calc R
I1 I 0.63250(8) 0.25011(6) 0.37744(5) 0.03649(19) Uani 1 1 d .
C16 C -0.0118(12) 0.0446(9) 0.2391(8) 0.042(3) Uani 1 1 d .
C3 C 0.6207(14) 0.1300(8) 0.0174(7) 0.048(3) Uani 1 1 d .
H3A H 0.6368 0.0685 0.0477 0.072 Uiso 1 1 calc R
H3B H 0.6920 0.1327 -0.0368 0.072 Uiso 1 1 calc R
H3C H 0.5247 0.1273 0.0092 0.072 Uiso 1 1 calc R
C2 C 0.6205(14) 0.3700(8) 0.0180(7) 0.049(3) Uani 1 1 d .
H2A H 0.5292 0.3682 0.0035 0.073 Uiso 1 1 calc R
H2B H 0.6993 0.3722 -0.0330 0.073 Uiso 1 1 calc R
H2C H 0.6239 0.4314 0.0515 0.073 Uiso 1 1 calc R
C1 C 0.8118(15) 0.2516(13) 0.1108(8) 0.072(5) Uani 1 1 d .
H1A H 0.8148 0.3128 0.1447 0.109 Uiso 1 1 calc R
H1B H 0.8923 0.2534 0.0606 0.109 Uiso 1 1 calc R
H1C H 0.8182 0.1896 0.1430 0.109 Uiso 1 1 calc R
C7 C 0.3746(16) 0.4949(10) 0.3872(11) 0.081(6) Uani 1 1 d .
H7A H 0.4075 0.4604 0.4316 0.097 Uiso 1 1 calc R
H7B H 0.2688 0.4977 0.4044 0.097 Uiso 1 1 calc R
C17 C 0.0905(12) 0.0489(9) 0.1496(8) 0.042(3) Uani 1 1 d .
C10 C 0.542(2) 0.4959(10) 0.2521(8) 0.104(7) Uani 1 1 d .
H10A H 0.5113 0.5259 0.2051 0.125 Uiso 1 1 calc R
H10B H 0.6262 0.4512 0.2298 0.125 Uiso 1 1 calc R
C22 C 0.537(2) 0.0039(11) 0.2544(9) 0.107(8) Uani 1 1 d .
H22A H 0.6216 0.0478 0.2310 0.128 Uiso 1 1 calc R
H22B H 0.5040 -0.0251 0.2079 0.128 Uiso 1 1 calc R
C11A C 0.037(3) 0.3727(17) 0.2899(15) 0.040(6) Uiso 0.50 1 d P
C21 C 0.574(2) -0.0834(13) 0.3086(11) 0.119(9) Uani 1 1 d .
H21A H 0.6074 -0.1457 0.2750 0.142 Uiso 1 1 calc R
H21B H 0.6480 -0.0610 0.3353 0.142 Uiso 1 1 calc R
C8 C 0.4365(16) 0.6029(10) 0.3722(9) 0.060(4) Uani 1 1 d .
H8A H 0.3750 0.6491 0.3497 0.072 Uiso 1 1 calc R
H8B H 0.4514 0.6332 0.4236 0.072 Uiso 1 1 calc R
C9 C 0.575(2) 0.5816(13) 0.3094(11) 0.124(10) Uani 1 1 d .
H9A H 0.6476 0.5576 0.3369 0.149 Uiso 1 1 calc R
H9B H 0.6112 0.6443 0.2768 0.149 Uiso 1 1 calc R
C18A C 0.233(2) 0.0648(16) 0.1753(13) 0.031(5) Uiso 0.50 1 d P
C18B C 0.196(2) 0.1449(17) 0.1497(15) 0.039(5) Uiso 0.50 1 d P
C15A C 0.098(2) 0.0682(16) 0.2907(14) 0.033(5) Uiso 0.50 1 d P
C15B C 0.037(3) 0.1274(18) 0.2898(15) 0.040(5) Uiso 0.50 1 d P
C14B C 0.199(3) 0.3613(18) 0.1495(16) 0.046(6) Uiso 0.50 1 d P
C14A C 0.232(2) 0.4370(16) 0.1745(13) 0.031(5) Uiso 0.50 1 d P
C11B C 0.098(2) 0.4314(16) 0.2925(14) 0.032(5) Uiso 0.50 1 d P
C5A C 0.065(3) 0.109(2) 0.5418(17) 0.055(7) Uiso 0.50 1 d P
C6A C 0.218(4) 0.304(3) 0.578(2) 0.081(10) Uiso 0.50 1 d P
C5B C 0.220(4) 0.198(3) 0.580(2) 0.077(9) Uiso 0.50 1 d P
C4A C -0.053(3) 0.319(2) 0.5211(19) 0.069(8) Uiso 0.50 1 d P
C6B C 0.061(3) 0.392(2) 0.5494(17) 0.057(7) Uiso 0.50 1 d P
C4B C -0.058(3) 0.176(2) 0.5193(19) 0.066(8) Uiso 0.50 1 d P

loop_
_atom_site_aniso_label
_atom_site_aniso_U_11
_atom_site_aniso_U_22
_atom_site_aniso_U_33
_atom_site_aniso_U_23
_atom_site_aniso_U_13
_atom_site_aniso_U_12
Si1 0.0243(16) 0.0348(16) 0.0209(15) 0.0002(12) -0.0003(12) -0.0003(12)
Si2 0.0258(16) 0.0372(16) 0.0173(15) 0.0003(12) -0.0006(12) 0.0013(13)
U1 0.0210(2) 0.02440(19) 0.0167(2) 0.00130(14) -0.00197(15) -0.00081(14)
O2 0.026(4) 0.035(4) 0.013(3) 0.003(3) 0.001(3) -0.004(3)
O1 0.020(4) 0.028(3) 0.020(4) 0.000(3) -0.002(3) -0.002(3)
I4 0.0422(5) 0.0409(4) 0.0283(4) 0.0010(3) -0.0118(3) -0.0005(3)
I3 0.0383(4) 0.0479(4) 0.0217(4) 0.0015(3) -0.0055(3) -0.0005(3)
I2 0.0525(6) 0.1764(13) 0.0397(6) 0.0024(7) -0.0238(5) -0.0022(7)
O5 0.025(4) 0.032(4) 0.037(4) -0.008(3) -0.009(3) -0.005(3)
O6 0.047(5) 0.022(4) 0.051(5) 0.007(4) -0.018(4) 0.002(3)
O4 0.033(4) 0.028(4) 0.033(4) 0.010(3) -0.009(3) 0.004(3)
O3 0.051(5) 0.028(4) 0.047(5) -0.009(4) -0.020(4) -0.001(4)
C13 0.026(6) 0.057(8) 0.052(8) 0.032(6) -0.009(6) 0.007(5)
C12 0.028(7) 0.060(8) 0.064(9) 0.024(7) -0.011(6) -0.005(6)
C19 0.059(10) 0.049(8) 0.128(15) 0.057(9) 0.015(9) 0.011(7)
C20 0.089(11) 0.042(7) 0.072(10) 0.022(7) -0.051(9) -0.007(7)
I1 0.0286(4) 0.0515(5) 0.0319(4) 0.0017(3) -0.0126(3) -0.0010(3)
C16 0.033(7) 0.047(7) 0.044(7) -0.004(6) -0.009(6) 0.001(5)
C3 0.070(9) 0.032(6) 0.030(7) -0.005(5) 0.008(6) 0.008(6)
C2 0.068(9) 0.031(6) 0.031(7) 0.003(5) 0.014(6) -0.006(6)
C1 0.059(10) 0.129(14) 0.029(8) 0.002(8) -0.013(7) -0.002(9)
C7 0.068(11) 0.046(8) 0.108(14) -0.044(8) 0.012(9) -0.018(7)
C17 0.026(6) 0.054(7) 0.049(8) -0.013(6) -0.016(6) -0.007(5)
C10 0.21(2) 0.046(8) 0.031(8) 0.008(7) 0.005(10) -0.056(11)
C22 0.21(2) 0.042(8) 0.034(8) 0.005(7) 0.018(11) 0.045(11)
C21 0.147(18) 0.088(13) 0.074(12) 0.049(10) 0.051(12) 0.068(12)
C8 0.082(11) 0.046(8) 0.061(10) -0.003(7) -0.036(9) 0.008(7)
C9 0.147(18) 0.088(12) 0.085(13) -0.063(10) 0.057(12) -0.079(12)

loop_
_atom_type_symbol
_atom_type_description
_atom_type_scat_dispersion_real
_atom_type_scat_dispersion_imag
_atom_type_scat_source
C C 0.0033 0.0016 'International Tables Vol C Tables 4.2.6.8 and 6.1.1.4'
H H 0.0000 0.0000 'International Tables Vol C Tables 4.2.6.8 and 6.1.1.4'
O O 0.0106 0.0060 'International Tables Vol C Tables 4.2.6.8 and 6.1.1.4'
Si Si 0.0817 0.0704 'International Tables Vol C Tables 4.2.6.8 and 6.1.1.4'
I I -0.4742 1.8119 'International Tables Vol C Tables 4.2.6.8 and 6.1.1.4'
U U -9.6767 9.6646 'International Tables Vol C Tables 4.2.6.8 and 6.1.1.4'

loop_
_geom_angle_atom_site_label_1
_geom_angle_atom_site_label_2
_geom_angle_atom_site_label_3
_geom_angle
O1 Si1 C1 105.7(5)
O1 Si1 C2 109.3(4)
C1 Si1 C2 110.8(6)
O1 Si1 C3 109.4(4)
C1 Si1 C3 111.9(7)
C2 Si1 C3 109.6(6)
O2 Si2 C4A 112.4(10)
O2 Si2 C6A 107.8(11)
C4A Si2 C6A 112.2(15)
O2 Si2 C4B 111.1(10)
C4A Si2 C4B 60.5(13)
C6A Si2 C4B 139.9(14)
O2 Si2 C5B 108.0(10)
C4A Si2 C5B 138.4(14)
C6A Si2 C5B 43.3(13)
C4B Si2 C5B 113.0(14)
O2 Si2 C5A 107.4(9)
C4A Si2 C5A 107.9(13)
C6A Si2 C5A 109.0(14)
C4B Si2 C5A 49.8(12)
C5B Si2 C5A 67.8(13)
O2 Si2 C6B 110.6(8)
C4A Si2 C6B 50.8(12)
C6A Si2 C6B 65.1(13)
C4B Si2 C6B 108.5(12)
C5B Si2 C6B 105.5(13)
C5A Si2 C6B 141.4(11)
O1 U1 O2 173.8(3)
O1 U1 O6 90.4(2)
O2 U1 O6 91.2(3)
O1 U1 O4 87.7(2)
O2 U1 O4 87.2(2)
O6 U1 O4 140.1(2)
O1 U1 O3 90.3(2)
O2 U1 O3 91.1(2)
O6 U1 O3 150.7(3)
O4 U1 O3 69.2(2)
O1 U1 O5 87.5(2)
O2 U1 O5 87.4(2)
O6 U1 O5 69.6(2)
O4 U1 O5 70.5(2)
O3 U1 O5 139.7(2)
O1 U1 I1 93.95(18)
O2 U1 I1 92.28(19)
O6 U1 I1 75.30(18)
O4 U1 I1 144.60(16)
O3 U1 I1 75.46(18)
O5 U1 I1 144.87(16)
Si2 O2 U1 172.8(4)
Si1 O1 U1 170.0(4)
I2 I3 I4 179.87(4)
C15A O5 C18A 89.8(12)
C15A O5 C18B 113.6(13)
C18A O5 C18B 47.9(11)
C15A O5 C15B 37.4(10)
C18A O5 C15B 108.5(13)
C18B O5 C15B 102.1(13)
C15A O5 U1 126.2(10)
C18A O5 U1 128.3(9)
C18B O5 U1 120.2(9)
C15B O5 U1 122.6(9)
C22 O6 C19 108.6(9)
C22 O6 U1 126.0(7)
C19 O6 U1 123.1(7)
C11B O4 C14A 90.4(12)
C11B O4 C14B 113.5(14)
C14A O4 C14B 44.7(11)
C11B O4 C11A 37.4(10)
C14A O4 C11A 107.8(13)
C14B O4 C11A 102.7(14)
C11B O4 U1 125.3(10)
C14A O4 U1 129.1(9)
C14B O4 U1 121.2(10)
C11A O4 U1 122.7(9)
C7 O3 C10 109.6(9)
C7 O3 U1 122.9(7)
C10 O3 U1 124.8(7)
C14A C13 C12 97.9(11)
C14A C13 C14B 43.2(11)
C12 C13 C14B 106.5(12)
C11A C12 C13 106.8(13)
C11A C12 C11B 36.4(10)
C13 C12 C11B 99.7(11)
O6 C19 C20 105.6(12)
C21 C20 C19 102.4(11)
C15B C16 C17 107.2(12)
C15B C16 C15A 36.8(11)
C17 C16 C15A 99.6(11)
O3 C7 C8 107.0(12)
C16 C17 C18A 97.1(11)
C16 C17 C18B 105.5(12)
C18A C17 C18B 44.8(11)
O3 C10 C9 102.7(10)
O6 C22 C21 105.4(11)
C12 C11A O4 101.8(14)
C20 C21 C22 103.5(14)
C9 C8 C7 100.7(11)
C8 C9 C10 105.5(14)
O5 C18A C17 105.8(14)
O5 C18B C17 98.4(13)
O5 C15A C16 106.5(15)
C16 C15B O5 101.5(15)
O4 C14B C13 100.0(15)
O4 C14A C13 106.1(13)
O4 C11B C12 105.4(15)

loop_
_geom_bond_atom_site_label_1
_geom_bond_atom_site_label_2
_geom_bond_distance
Si1 O1 1.670(6)
Si1 C1 1.856(14)
Si1 C2 1.863(11)
Si1 C3 1.873(11)
Si2 O2 1.661(6)
Si2 C4A 1.77(3)
Si2 C6A 1.82(3)
Si2 C4B 1.84(3)
Si2 C5B 1.85(3)
Si2 C5A 1.89(3)
Si2 C6B 1.94(3)
U1 O1 2.065(6)
U1 O2 2.080(6)
U1 O6 2.472(7)
U1 O4 2.475(7)
U1 O3 2.480(7)
U1 O5 2.480(6)
U1 I1 3.1445(13)
I4 I3 2.9543(14)
I3 I2 2.8730(15)
O5 C15A 1.40(2)
O5 C18A 1.40(2)
O5 C18B 1.52(2)
O5 C15B 1.55(2)
O6 C22 1.402(15)
O6 C19 1.448(15)
O4 C11B 1.40(2)
O4 C14A 1.43(2)
O4 C14B 1.52(3)
O4 C11A 1.55(2)
O3 C7 1.436(15)
O3 C10 1.438(15)
C13 C14A 1.51(2)
C13 C12 1.530(17)
C13 C14B 1.54(3)
C12 C11A 1.49(3)
C12 C11B 1.56(2)
C19 C20 1.495(17)
C20 C21 1.436(19)
C16 C15B 1.49(2)
C16 C17 1.525(16)
C16 C15A 1.54(2)
C7 C8 1.489(16)
C17 C18A 1.54(2)
C17 C18B 1.58(2)
C10 C9 1.526(18)
C22 C21 1.520(19)
C8 C9 1.461(19)
